data_7033730
loop_
_publ_author_name
'Albertin, Gabriele'
'Antoniutti, Stefano'
'Bortoluzzi, Marco'
'Botter, Alessandra'
'Castro, Jes\'us'

_publ_section_title
;
 Reactivity of vinylidene complexes of ruthenium with hydrazines and
 hydroxylamines.
;
_journal_issue 7
_journal_name_full 'Dalton transactions (Cambridge, England : 2003)'
_journal_page_first 3439
_journal_page_last 3446
_journal_paper_doi 10.1039/c4dt03464c
_journal_volume 44
_journal_year 2015
_chemical_formula_sum 'C61 H62 B N O3 P2 Ru'
_chemical_formula_weight 1030.94
_chemical_name_systematic
; 
 ? 
;
_space_group_IT_number 14
_symmetry_cell_setting Monoclinic'
_symmetry_space_group_name_Hall '-P 2yn'
_symmetry_space_group_name_H-M 'P 1 21/n 1'
_atom_sites_solution_hydrogens geom
_atom_sites_solution_primary direct
_atom_sites_solution_secondary difmap
_audit_creation_method SHELXL-97
_audit_update_record
;
2014-11-07 deposited with the CCDC.
2015-01-06 downloaded from the CCDC.
;
_cell_angle_alpha 90.00
_cell_angle_beta 110.6802(16)
_cell_angle_gamma 90.00
_cell_formula_units_Z 4
_cell_length_a 17.8368(8)
_cell_length_b 13.1629(6)
_cell_length_c 24.6728(11)
_cell_measurement_reflns_used 9541
_cell_measurement_temperature 296(2)
_cell_measurement_theta_max 67.84
_cell_measurement_theta_min 2.66
_cell_volume 5419.5(4)
_computing_cell_refinement 'Bruker SAINT'
_computing_data_collection 'Bruker APEX2'
_computing_data_reduction 'Bruker SAINT'
_computing_molecular_graphics 'ORTEP-3 for Windows (Farrugia, 1997)'
_computing_publication_material 'SHELXL-97 (Sheldrick, 1997)'
_computing_structure_refinement 'SHELXL-97 (Sheldrick, 1997)'
_computing_structure_solution 'SHELXS-97 (Sheldrick, 1990)'
_diffrn_ambient_temperature 296(2)
_diffrn_measured_fraction_theta_full 0.966
_diffrn_measured_fraction_theta_max 0.949
_diffrn_measurement_device_type 'Bruker CCD Smart 6000'
_diffrn_measurement_method '\f and \w scans'
_diffrn_radiation_monochromator 'Incoatec Quazar MX multilayer optics'
_diffrn_radiation_source 'Incoatec I\muS microsource'
_diffrn_radiation_type CuK\a
_diffrn_radiation_wavelength 1.54178
_diffrn_reflns_av_R_equivalents 0.0609
_diffrn_reflns_av_sigmaI/netI 0.0259
_diffrn_reflns_limit_h_max 20
_diffrn_reflns_limit_h_min -20
_diffrn_reflns_limit_k_max 15
_diffrn_reflns_limit_k_min -14
_diffrn_reflns_limit_l_max 29
_diffrn_reflns_limit_l_min -29
_diffrn_reflns_number 115822
_diffrn_reflns_theta_full 66.50
_diffrn_reflns_theta_max 68.11
_diffrn_reflns_theta_min 2.66
_exptl_absorpt_coefficient_mu 3.241
_exptl_absorpt_correction_T_max 0.7530
_exptl_absorpt_correction_T_min 0.5379
_exptl_absorpt_correction_type multi-scan
_exptl_absorpt_process_details 'SADABS V2012/1 (Bruker AXS Inc.)'
_exptl_crystal_colour yellow
_exptl_crystal_density_diffrn 1.264
_exptl_crystal_density_method 'not measured'
_exptl_crystal_description prism
_exptl_crystal_F_000 2152
_exptl_crystal_size_max 0.203
_exptl_crystal_size_mid 0.085
_exptl_crystal_size_min 0.082
_refine_diff_density_max 0.934
_refine_diff_density_min -0.381
_refine_diff_density_rms 0.049
_refine_ls_extinction_method none
_refine_ls_goodness_of_fit_ref 1.101
_refine_ls_hydrogen_treatment constr
_refine_ls_matrix_type full
_refine_ls_number_parameters 625
_refine_ls_number_reflns 9391
_refine_ls_number_restraints 10
_refine_ls_restrained_S_all 1.101
_refine_ls_R_factor_all 0.0433
_refine_ls_R_factor_gt 0.0383
_refine_ls_shift/su_max 0.001
_refine_ls_shift/su_mean 0.000
_refine_ls_structure_factor_coef Fsqd
_refine_ls_weighting_details 'calc w=1/[\s^2^(Fo^2^)+(0.0552P)^2^+1.7797P] where P=(Fo^2^+2Fc^2^)/3'
_refine_ls_weighting_scheme calc
_refine_ls_wR_factor_gt 0.1045
_refine_ls_wR_factor_ref 0.1081
_reflns_number_gt 8150
_reflns_number_total 9391
_reflns_threshold_expression >2sigma(I)
_cod_data_source_file c4dt03464c3.cif
_cod_data_source_block 4a
_cod_depositor_comments 'Adding full bibliography for 7033730.cif.'
_cod_original_sg_symbol_H-M P2(1)/n
_cod_database_code 7033730

loop_
_symmetry_equiv_pos_as_xyz
'x, y, z'
'-x+1/2, y+1/2, -z+1/2'
'-x, -y, -z'
'x-1/2, -y-1/2, z-1/2'

loop_
_atom_site_label
_atom_site_type_symbol
_atom_site_fract_x
_atom_site_fract_y
_atom_site_fract_z
_atom_site_U_iso_or_equiv
_atom_site_adp_type
_atom_site_occupancy
_atom_site_symmetry_multiplicity
_atom_site_calc_flag
_atom_site_refinement_flags
Ru Ru 0.448302(11) 0.092650(15) 0.245517(8) 0.05659(9) Uani 1 1 d .
C1 C 0.4616(3) -0.0560(3) 0.20805(17) 0.0990(11) Uani 1 1 d U
H1 H 0.4909 -0.0644 0.1838 0.119 Uiso 1 1 calc R
C2 C 0.3792(3) -0.0284(3) 0.19081(18) 0.1161(14) Uani 1 1 d U
H2 H 0.3446 -0.0136 0.1535 0.139 Uiso 1 1 calc R
C3 C 0.3609(2) -0.0281(3) 0.2424(2) 0.1015(11) Uani 1 1 d U
H3 H 0.3109 -0.0145 0.2446 0.122 Uiso 1 1 calc R
C4 C 0.4280(2) -0.0509(3) 0.28754(18) 0.0928(9) Uani 1 1 d U
H4 H 0.4320 -0.0545 0.3261 0.111 Uiso 1 1 calc R
C5 C 0.4897(2) -0.0678(2) 0.26721(16) 0.0886(9) Uani 1 1 d U
H5 H 0.5420 -0.0846 0.2899 0.106 Uiso 1 1 calc R
P1 P 0.35947(3) 0.22033(5) 0.24737(2) 0.05328(16) Uani 1 1 d .
C21 C 0.35040(14) 0.2391(2) 0.31887(10) 0.0579(6) Uani 1 1 d .
C22 C 0.36709(19) 0.1594(2) 0.35759(12) 0.0757(8) Uani 1 1 d .
H22 H 0.3834 0.0973 0.3475 0.091 Uiso 1 1 calc R
C23 C 0.3598(2) 0.1709(3) 0.41159(13) 0.0882(9) Uani 1 1 d .
H23 H 0.3706 0.1163 0.4372 0.106 Uiso 1 1 calc R
C24 C 0.3369(2) 0.2618(3) 0.42707(13) 0.0848(9) Uani 1 1 d .
H24 H 0.3316 0.2690 0.4630 0.102 Uiso 1 1 calc R
C25 C 0.3216(2) 0.3424(3) 0.38976(14) 0.0884(10) Uani 1 1 d .
H25 H 0.3066 0.4046 0.4006 0.106 Uiso 1 1 calc R
C26 C 0.32862(17) 0.3318(3) 0.33561(12) 0.0761(8) Uani 1 1 d .
H26 H 0.3186 0.3870 0.3106 0.091 Uiso 1 1 calc R
C31 C 0.37502(14) 0.35189(19) 0.22906(10) 0.0570(6) Uani 1 1 d .
C32 C 0.3230(2) 0.4024(2) 0.18198(13) 0.0826(9) Uani 1 1 d .
H32 H 0.2771 0.3696 0.1580 0.099 Uiso 1 1 calc R
C33 C 0.3379(3) 0.5009(3) 0.16972(15) 0.1009(11) Uani 1 1 d .
H33 H 0.3021 0.5336 0.1375 0.121 Uiso 1 1 calc R
C34 C 0.4046(3) 0.5509(3) 0.20449(18) 0.0989(10) Uani 1 1 d .
H34 H 0.4148 0.6171 0.1959 0.119 Uiso 1 1 calc R
C35 C 0.4561(2) 0.5027(3) 0.25190(17) 0.0938(11) Uani 1 1 d .
H35 H 0.5011 0.5367 0.2762 0.113 Uiso 1 1 calc R
C36 C 0.44203(18) 0.4038(2) 0.26420(15) 0.0750(8) Uani 1 1 d .
H36 H 0.4780 0.3716 0.2965 0.090 Uiso 1 1 calc R
C41 C 0.25646(15) 0.1972(2) 0.19826(11) 0.0630(6) Uani 1 1 d .
C42 C 0.19034(16) 0.2112(3) 0.21465(15) 0.0806(8) Uani 1 1 d .
H42 H 0.1973 0.2282 0.2527 0.097 Uiso 1 1 calc R
C43 C 0.11385(19) 0.1997(3) 0.17395(19) 0.1006(11) Uani 1 1 d .
H43 H 0.0694 0.2089 0.1848 0.121 Uiso 1 1 calc R
C44 C 0.1036(2) 0.1749(3) 0.11773(19) 0.1047(12) Uani 1 1 d .
H44 H 0.0521 0.1682 0.0907 0.126 Uiso 1 1 calc R
C45 C 0.1683(2) 0.1600(3) 0.10084(15) 0.0935(10) Uani 1 1 d .
H45 H 0.1607 0.1430 0.0627 0.112 Uiso 1 1 calc R
C46 C 0.24511(17) 0.1706(2) 0.14108(12) 0.0765(8) Uani 1 1 d .
H46 H 0.2892 0.1599 0.1300 0.092 Uiso 1 1 calc R
P2 P 0.49371(4) 0.18125(6) 0.18538(3) 0.06329(18) Uani 1 1 d .
O21 O 0.54649(13) 0.27485(17) 0.21707(9) 0.0852(6) Uani 1 1 d .
O22 O 0.54910(12) 0.12371(19) 0.15617(9) 0.0847(6) Uani 1 1 d .
O23 O 0.42637(11) 0.22054(18) 0.12846(8) 0.0803(6) Uani 1 1 d .
C51 C 0.5801(2) 0.3546(3) 0.19246(15) 0.0920(10) Uani 1 1 d .
H51A H 0.5386 0.4022 0.1712 0.110 Uiso 1 1 calc R
H51B H 0.6038 0.3260 0.1660 0.110 Uiso 1 1 calc R
C52 C 0.6426(2) 0.4075(3) 0.24142(18) 0.0992(12) Uani 1 1 d .
H52A H 0.6196 0.4296 0.2692 0.149 Uiso 1 1 calc R
H52B H 0.6623 0.4652 0.2268 0.149 Uiso 1 1 calc R
H52C H 0.6860 0.3615 0.2597 0.149 Uiso 1 1 calc R
C53 C 0.6276(2) 0.0867(4) 0.19232(19) 0.1199(16) Uani 1 1 d .
H53A H 0.6234 0.0485 0.2247 0.144 Uiso 1 1 calc R
H53B H 0.6636 0.1435 0.2075 0.144 Uiso 1 1 calc R
C54 C 0.6589(3) 0.0211(5) 0.1568(2) 0.162(2) Uani 1 1 d .
H54A H 0.6247 -0.0369 0.1438 0.243 Uiso 1 1 calc R
H54B H 0.7120 -0.0010 0.1795 0.243 Uiso 1 1 calc R
H54C H 0.6604 0.0586 0.1238 0.243 Uiso 1 1 calc R
C55 C 0.4359(2) 0.2647(4) 0.07729(14) 0.1130(14) Uani 1 1 d .
H55A H 0.4298 0.3379 0.0779 0.136 Uiso 1 1 calc R
H55B H 0.4893 0.2502 0.0774 0.136 Uiso 1 1 calc R
C56 C 0.3776(3) 0.2241(5) 0.02585(18) 0.153(2) Uani 1 1 d .
H56A H 0.3856 0.1522 0.0242 0.229 Uiso 1 1 calc R
H56B H 0.3832 0.2561 -0.0075 0.229 Uiso 1 1 calc R
H56C H 0.3248 0.2368 0.0263 0.229 Uiso 1 1 calc R
N1 N 0.53465(12) 0.15780(16) 0.31385(9) 0.0562(5) Uani 1 1 d .
C11 C 0.58587(16) 0.19240(19) 0.35111(11) 0.0592(6) Uani 1 1 d .
C12 C 0.65253(16) 0.2379(2) 0.39792(12) 0.0698(7) Uani 1 1 d .
H12A H 0.6968 0.2486 0.3844 0.084 Uiso 1 1 calc R
H12C H 0.6703 0.1905 0.4300 0.084 Uiso 1 1 calc R
C13 C 0.63226(15) 0.3377(2) 0.41952(10) 0.0610(6) Uani 1 1 d .
C14 C 0.6889(2) 0.4137(2) 0.43602(15) 0.0811(9) Uani 1 1 d .
H14 H 0.7386 0.4038 0.4324 0.097 Uiso 1 1 calc R
C15 C 0.6727(3) 0.5047(3) 0.45796(17) 0.1011(11) Uani 1 1 d .
H15 H 0.7117 0.5550 0.4700 0.121 Uiso 1 1 calc R
C16 C 0.5992(3) 0.5196(3) 0.46163(16) 0.0998(11) Uani 1 1 d .
H16 H 0.5876 0.5810 0.4756 0.120 Uiso 1 1 calc R
C17 C 0.5431(2) 0.4464(3) 0.44515(14) 0.0908(10) Uani 1 1 d .
H17 H 0.4929 0.4579 0.4475 0.109 Uiso 1 1 calc R
C18 C 0.55904(17) 0.3547(2) 0.42479(12) 0.0735(7) Uani 1 1 d .
H18 H 0.5202 0.3040 0.4146 0.088 Uiso 1 1 calc R
B B 0.76230(17) -0.1023(2) 0.43011(12) 0.0560(7) Uani 1 1 d .
C11B C 0.70472(14) -0.0383(2) 0.45766(10) 0.0580(6) Uani 1 1 d .
C12B C 0.73798(18) 0.0304(2) 0.50273(11) 0.0704(7) Uani 1 1 d .
H12B H 0.7934 0.0371 0.5179 0.084 Uiso 1 1 calc R
C13B C 0.6926(2) 0.0894(2) 0.52614(14) 0.0850(10) Uani 1 1 d .
H13B H 0.7179 0.1333 0.5567 0.102 Uiso 1 1 calc R
C14B C 0.6103(3) 0.0832(3) 0.50431(17) 0.0959(11) Uani 1 1 d .
H14B H 0.5795 0.1233 0.5194 0.115 Uiso 1 1 calc R
C15B C 0.5749(2) 0.0175(3) 0.46036(15) 0.0890(10) Uani 1 1 d .
H15B H 0.5193 0.0124 0.4453 0.107 Uiso 1 1 calc R
C16B C 0.62101(17) -0.0425(3) 0.43754(12) 0.0736(7) Uani 1 1 d .
H16B H 0.5950 -0.0873 0.4077 0.088 Uiso 1 1 calc R
C21B C 0.81575(15) -0.0167(2) 0.41147(10) 0.0580(6) Uani 1 1 d .
C22B C 0.89923(17) -0.0110(3) 0.43281(12) 0.0761(8) Uani 1 1 d .
H22B H 0.9283 -0.0601 0.4589 0.091 Uiso 1 1 calc R
C23B C 0.9406(2) 0.0659(3) 0.41624(15) 0.0931(10) Uani 1 1 d .
H23B H 0.9963 0.0674 0.4316 0.112 Uiso 1 1 calc R
C24B C 0.8998(2) 0.1394(3) 0.37750(15) 0.0928(10) Uani 1 1 d .
H24B H 0.9274 0.1908 0.3667 0.111 Uiso 1 1 calc R
C25B C 0.8179(2) 0.1358(3) 0.35510(14) 0.0810(8) Uani 1 1 d .
H25B H 0.7894 0.1846 0.3285 0.097 Uiso 1 1 calc R
C26B C 0.77748(17) 0.0595(2) 0.37205(12) 0.0669(7) Uani 1 1 d .
H26B H 0.7218 0.0589 0.3563 0.080 Uiso 1 1 calc R
C31B C 0.70821(15) -0.1698(2) 0.37382(11) 0.0576(6) Uani 1 1 d .
C32B C 0.6634(2) -0.2516(3) 0.38111(13) 0.0836(9) Uani 1 1 d .
H32B H 0.6630 -0.2647 0.4180 0.100 Uiso 1 1 calc R
C33B C 0.6195(2) -0.3145(3) 0.33638(15) 0.0951(10) Uani 1 1 d .
H33B H 0.5902 -0.3680 0.3436 0.114 Uiso 1 1 calc R
C34B C 0.6190(2) -0.2981(3) 0.28129(14) 0.0844(9) Uani 1 1 d .
H34B H 0.5905 -0.3409 0.2510 0.101 Uiso 1 1 calc R
C35B C 0.66096(18) -0.2182(2) 0.27198(12) 0.0738(8) Uani 1 1 d .
H35B H 0.6604 -0.2052 0.2348 0.089 Uiso 1 1 calc R
C36B C 0.70483(16) -0.1554(2) 0.31737(11) 0.0630(6) Uani 1 1 d .
H36B H 0.7331 -0.1015 0.3095 0.076 Uiso 1 1 calc R
C41B C 0.81999(15) -0.1842(2) 0.47702(11) 0.0594(6) Uani 1 1 d .
C42B C 0.82867(17) -0.1921(2) 0.53500(12) 0.0698(7) Uani 1 1 d .
H42B H 0.8015 -0.1463 0.5501 0.084 Uiso 1 1 calc R
C43B C 0.8763(2) -0.2656(3) 0.57141(14) 0.0904(10) Uani 1 1 d .
H43B H 0.8803 -0.2679 0.6100 0.108 Uiso 1 1 calc R
C44B C 0.9173(2) -0.3342(3) 0.55157(15) 0.0934(10) Uani 1 1 d .
H44B H 0.9487 -0.3836 0.5761 0.112 Uiso 1 1 calc R
C45B C 0.9113(2) -0.3291(3) 0.49463(16) 0.0975(11) Uani 1 1 d .
H45B H 0.9396 -0.3748 0.4804 0.117 Uiso 1 1 calc R
C46B C 0.8636(2) -0.2566(3) 0.45861(14) 0.0849(9) Uani 1 1 d .
H46B H 0.8601 -0.2554 0.4201 0.102 Uiso 1 1 calc R

loop_
_atom_site_aniso_label
_atom_site_aniso_U_11
_atom_site_aniso_U_22
_atom_site_aniso_U_33
_atom_site_aniso_U_23
_atom_site_aniso_U_13
_atom_site_aniso_U_12
Ru 0.05448(14) 0.06097(15) 0.05102(13) -0.00809(8) 0.01455(9) -0.00521(8)
C1 0.128(3) 0.076(2) 0.099(3) -0.030(2) 0.047(2) -0.008(2)
C2 0.132(3) 0.073(2) 0.094(3) -0.0226(19) -0.021(2) -0.017(2)
C3 0.082(2) 0.066(2) 0.153(4) -0.025(2) 0.037(2) -0.0225(16)
C4 0.110(3) 0.067(2) 0.107(3) 0.0011(18) 0.045(2) -0.0088(18)
C5 0.095(2) 0.0711(19) 0.094(2) -0.0106(17) 0.0251(19) 0.0055(17)
P1 0.0474(3) 0.0655(4) 0.0437(3) -0.0007(3) 0.0121(2) -0.0056(3)
C21 0.0474(13) 0.0786(17) 0.0474(13) -0.0013(12) 0.0162(10) -0.0007(11)
C22 0.098(2) 0.0740(19) 0.0631(16) 0.0007(14) 0.0384(15) -0.0080(16)
C23 0.116(3) 0.093(2) 0.0632(18) 0.0066(16) 0.0407(18) -0.015(2)
C24 0.084(2) 0.121(3) 0.0582(17) -0.0070(18) 0.0356(15) -0.0114(19)
C25 0.085(2) 0.114(3) 0.0707(19) -0.0110(19) 0.0331(16) 0.0210(19)
C26 0.0742(18) 0.095(2) 0.0600(16) 0.0082(15) 0.0248(14) 0.0233(16)
C31 0.0551(13) 0.0631(15) 0.0511(13) -0.0028(11) 0.0167(11) -0.0014(11)
C32 0.092(2) 0.081(2) 0.0595(17) 0.0084(14) 0.0084(16) -0.0116(16)
C33 0.123(3) 0.089(2) 0.074(2) 0.0183(18) 0.013(2) -0.004(2)
C34 0.116(3) 0.071(2) 0.110(3) 0.010(2) 0.040(2) -0.012(2)
C35 0.081(2) 0.067(2) 0.121(3) -0.0119(19) 0.019(2) -0.0149(15)
C36 0.0637(17) 0.071(2) 0.0794(19) -0.0005(14) 0.0115(14) -0.0042(13)
C41 0.0512(14) 0.0688(16) 0.0592(15) 0.0049(12) 0.0074(11) -0.0086(11)
C42 0.0552(16) 0.099(2) 0.082(2) 0.0016(16) 0.0165(14) -0.0081(14)
C43 0.0530(17) 0.113(3) 0.123(3) 0.000(2) 0.0154(19) -0.0140(17)
C44 0.064(2) 0.102(3) 0.113(3) -0.006(2) -0.012(2) -0.0217(18)
C45 0.083(2) 0.098(2) 0.072(2) -0.0057(17) -0.0060(17) -0.0186(18)
C46 0.0632(16) 0.091(2) 0.0611(17) -0.0067(15) 0.0045(13) -0.0110(14)
P2 0.0548(4) 0.0866(5) 0.0490(3) -0.0083(3) 0.0189(3) -0.0034(3)
O21 0.0960(15) 0.1031(15) 0.0668(12) -0.0115(11) 0.0416(11) -0.0334(12)
O22 0.0651(12) 0.1263(17) 0.0639(12) -0.0081(12) 0.0244(10) 0.0163(11)
O23 0.0624(11) 0.1216(17) 0.0592(11) 0.0141(11) 0.0243(9) 0.0080(11)
C51 0.097(2) 0.107(3) 0.087(2) 0.0038(19) 0.0513(19) -0.023(2)
C52 0.092(2) 0.099(3) 0.122(3) -0.023(2) 0.057(2) -0.0341(19)
C53 0.069(2) 0.180(5) 0.107(3) 0.009(3) 0.027(2) 0.034(2)
C54 0.138(4) 0.215(6) 0.161(5) 0.055(4) 0.088(4) 0.096(4)
C55 0.087(2) 0.188(4) 0.064(2) 0.025(2) 0.0271(18) -0.006(3)
C56 0.118(3) 0.259(7) 0.070(2) -0.001(3) 0.020(2) -0.016(4)
N1 0.0554(11) 0.0610(12) 0.0494(11) -0.0016(9) 0.0152(10) 0.0006(9)
C11 0.0612(15) 0.0607(15) 0.0542(14) 0.0009(12) 0.0185(13) 0.0049(12)
C12 0.0583(15) 0.0761(18) 0.0616(16) -0.0082(13) 0.0044(12) 0.0019(13)
C13 0.0609(15) 0.0663(16) 0.0451(13) -0.0009(11) 0.0054(11) 0.0016(12)
C14 0.0722(19) 0.079(2) 0.084(2) -0.0001(15) 0.0173(16) -0.0064(15)
C15 0.106(3) 0.069(2) 0.106(3) -0.0065(19) 0.009(2) -0.0121(19)
C16 0.111(3) 0.079(2) 0.087(2) -0.0164(18) 0.008(2) 0.018(2)
C17 0.081(2) 0.104(3) 0.076(2) -0.0215(19) 0.0144(17) 0.016(2)
C18 0.0681(17) 0.084(2) 0.0606(16) -0.0141(14) 0.0134(13) -0.0016(14)
B 0.0528(15) 0.0675(18) 0.0466(14) 0.0005(12) 0.0164(12) -0.0017(12)
C11B 0.0572(14) 0.0703(16) 0.0465(13) 0.0088(11) 0.0182(11) 0.0037(12)
C12B 0.0737(17) 0.0775(18) 0.0546(15) -0.0013(13) 0.0160(13) 0.0069(14)
C13B 0.113(3) 0.081(2) 0.0612(18) -0.0007(14) 0.0318(18) 0.0197(18)
C14B 0.111(3) 0.110(3) 0.081(2) 0.014(2) 0.053(2) 0.040(2)
C15B 0.0718(18) 0.121(3) 0.084(2) 0.016(2) 0.0395(17) 0.0213(18)
C16B 0.0657(16) 0.099(2) 0.0591(16) 0.0068(15) 0.0252(13) 0.0044(15)
C21B 0.0591(14) 0.0679(16) 0.0476(13) -0.0055(11) 0.0197(11) -0.0067(11)
C22B 0.0630(16) 0.103(2) 0.0575(15) 0.0044(15) 0.0153(13) -0.0128(15)
C23B 0.0703(19) 0.133(3) 0.074(2) -0.004(2) 0.0224(16) -0.035(2)
C24B 0.109(3) 0.101(3) 0.075(2) -0.0007(19) 0.041(2) -0.035(2)
C25B 0.097(2) 0.077(2) 0.0762(19) 0.0090(16) 0.0400(17) -0.0056(17)
C26B 0.0701(16) 0.0701(17) 0.0639(16) 0.0006(13) 0.0280(13) 0.0000(13)
C31B 0.0558(13) 0.0630(15) 0.0536(13) 0.0001(11) 0.0190(11) -0.0001(11)
C32B 0.096(2) 0.091(2) 0.0605(17) -0.0015(15) 0.0240(16) -0.0291(17)
C33B 0.109(3) 0.092(2) 0.077(2) -0.0062(17) 0.0231(19) -0.039(2)
C34B 0.090(2) 0.083(2) 0.0710(19) -0.0209(16) 0.0174(16) -0.0195(17)
C35B 0.0822(19) 0.086(2) 0.0551(15) -0.0124(14) 0.0273(14) -0.0024(16)
C36B 0.0660(15) 0.0709(17) 0.0562(14) -0.0075(12) 0.0263(12) -0.0034(12)
C41B 0.0543(13) 0.0709(16) 0.0546(14) 0.0024(12) 0.0211(11) -0.0043(11)
C42B 0.0763(17) 0.0786(18) 0.0585(15) 0.0054(13) 0.0287(14) 0.0048(14)
C43B 0.105(2) 0.104(3) 0.0599(17) 0.0188(17) 0.0270(17) 0.017(2)
C44B 0.093(2) 0.101(3) 0.082(2) 0.0273(19) 0.0252(18) 0.0250(19)
C45B 0.096(2) 0.106(3) 0.096(2) 0.018(2) 0.042(2) 0.037(2)
C46B 0.087(2) 0.105(2) 0.0677(18) 0.0129(17) 0.0337(16) 0.0258(18)

loop_
_atom_type_symbol
_atom_type_description
_atom_type_scat_dispersion_real
_atom_type_scat_dispersion_imag
_atom_type_scat_source
C C 0.0181 0.0091 'International Tables Vol C Tables 4.2.6.8 and 6.1.1.4'
H H 0.0000 0.0000 'International Tables Vol C Tables 4.2.6.8 and 6.1.1.4'
B B 0.0090 0.0039 'International Tables Vol C Tables 4.2.6.8 and 6.1.1.4'
N N 0.0311 0.0180 'International Tables Vol C Tables 4.2.6.8 and 6.1.1.4'
O O 0.0492 0.0322 'International Tables Vol C Tables 4.2.6.8 and 6.1.1.4'
P P 0.2955 0.4335 'International Tables Vol C Tables 4.2.6.8 and 6.1.1.4'
Ru Ru 0.0552 3.2960 'International Tables Vol C Tables 4.2.6.8 and 6.1.1.4'

loop_
_geom_angle_atom_site_label_1
_geom_angle_atom_site_label_2
_geom_angle_atom_site_label_3
_geom_angle
N1 Ru C2 157.74(12)
N1 Ru C3 130.75(14)
C2 Ru C3 37.87(16)
N1 Ru C1 123.99(13)
C2 Ru C1 37.96(15)
C3 Ru C1 61.81(15)
N1 Ru C5 96.36(11)
C2 Ru C5 61.49(14)
C3 Ru C5 59.90(14)
C1 Ru C5 35.97(13)
N1 Ru C4 99.84(12)
C2 Ru C4 61.34(16)
C3 Ru C4 35.28(14)
C1 Ru C4 60.49(16)
C5 Ru C4 35.81(13)
N1 Ru P2 89.11(6)
C2 Ru P2 103.18(14)
C3 Ru P2 139.79(13)
C1 Ru P2 93.79(11)
C5 Ru P2 118.78(10)
C4 Ru P2 153.47(10)
N1 Ru P1 90.04(6)
C2 Ru P1 107.59(13)
C3 Ru P1 92.48(10)
C1 Ru P1 145.42(12)
C5 Ru P1 147.98(10)
C4 Ru P1 112.18(10)
P2 Ru P1 92.58(2)
C5 C1 C2 107.2(4)
C5 C1 Ru 73.08(19)
C2 C1 Ru 69.4(2)
C3 C2 C1 105.8(3)
C3 C2 Ru 72.58(19)
C1 C2 Ru 72.67(19)
C4 C3 C2 108.7(4)
C4 C3 Ru 73.8(2)
C2 C3 Ru 69.5(2)
C3 C4 C5 108.9(4)
C3 C4 Ru 70.9(2)
C5 C4 Ru 71.9(2)
C1 C5 C4 109.3(4)
C1 C5 Ru 71.0(2)
C4 C5 Ru 72.3(2)
C41 P1 C31 101.38(11)
C41 P1 C21 104.39(12)
C31 P1 C21 100.43(12)
C41 P1 Ru 113.47(9)
C31 P1 Ru 120.98(8)
C21 P1 Ru 114.02(8)
C22 C21 C26 118.5(2)
C22 C21 P1 119.4(2)
C26 C21 P1 122.1(2)
C21 C22 C23 120.7(3)
C24 C23 C22 120.2(3)
C23 C24 C25 120.1(3)
C24 C25 C26 120.2(3)
C21 C26 C25 120.3(3)
C32 C31 C36 117.8(3)
C32 C31 P1 123.3(2)
C36 C31 P1 118.9(2)
C31 C32 C33 121.1(3)
C34 C33 C32 120.5(3)
C35 C34 C33 119.3(3)
C34 C35 C36 120.6(3)
C35 C36 C31 120.8(3)
C42 C41 C46 119.5(2)
C42 C41 P1 122.8(2)
C46 C41 P1 117.6(2)
C43 C42 C41 119.6(3)
C44 C43 C42 120.2(3)
C45 C44 C43 121.0(3)
C44 C45 C46 119.5(3)
C45 C46 C41 120.2(3)
O23 P2 O21 108.54(13)
O23 P2 O22 98.68(11)
O21 P2 O22 103.69(12)
O23 P2 Ru 114.73(8)
O21 P2 Ru 111.60(7)
O22 P2 Ru 118.28(10)
C51 O21 P2 128.44(19)
C53 O22 P2 119.7(2)
C55 O23 P2 128.2(2)
O21 C51 C52 107.5(3)
O22 C53 C54 108.4(4)
C56 C55 O23 110.5(4)
C11 N1 Ru 176.5(2)
N1 C11 C12 178.5(3)
C11 C12 C13 114.0(2)
C18 C13 C14 118.5(3)
C18 C13 C12 121.9(3)
C14 C13 C12 119.6(3)
C13 C14 C15 120.7(3)
C16 C15 C14 119.3(3)
C17 C16 C15 120.5(3)
C16 C17 C18 120.8(3)
C13 C18 C17 120.2(3)
C21B B C31B 111.1(2)
C21B B C11B 105.8(2)
C31B B C11B 111.0(2)
C21B B C41B 111.4(2)
C31B B C41B 105.9(2)
C11B B C41B 111.7(2)
C12B C11B C16B 114.2(2)
C12B C11B B 120.6(2)
C16B C11B B 125.2(2)
C13B C12B C11B 123.4(3)
C14B C13B C12B 120.2(3)
C15B C14B C13B 118.8(3)
C14B C15B C16B 120.6(3)
C15B C16B C11B 122.8(3)
C22B C21B C26B 114.7(2)
C22B C21B B 125.4(2)
C26B C21B B 119.9(2)
C21B C22B C23B 122.2(3)
C24B C23B C22B 120.6(3)
C25B C24B C23B 119.0(3)
C24B C25B C26B 119.9(3)
C25B C26B C21B 123.6(3)
C36B C31B C32B 114.4(2)
C36B C31B B 125.4(2)
C32B C31B B 120.1(2)
C33B C32B C31B 123.4(3)
C34B C33B C32B 120.0(3)
C35B C34B C33B 118.6(3)
C34B C35B C36B 120.8(3)
C31B C36B C35B 122.8(3)
C42B C41B C46B 114.2(2)
C42B C41B B 126.0(2)
C46B C41B B 119.8(2)
C41B C42B C43B 122.7(3)
C44B C43B C42B 121.0(3)
C43B C44B C45B 118.7(3)
C44B C45B C46B 120.1(3)
C45B C46B C41B 123.3(3)

loop_
_geom_bond_atom_site_label_1
_geom_bond_atom_site_label_2
_geom_bond_distance
Ru N1 2.029(2)
Ru C2 2.169(3)
Ru C3 2.209(3)
Ru C1 2.212(3)
Ru C5 2.239(3)
Ru C4 2.245(3)
Ru P2 2.2508(7)
Ru P1 2.3214(7)
C1 C5 1.375(5)
C1 C2 1.426(6)
C2 C3 1.421(6)
C3 C4 1.350(5)
C4 C5 1.379(5)
P1 C41 1.834(2)
P1 C31 1.835(3)
P1 C21 1.844(2)
C21 C22 1.379(4)
C21 C26 1.386(4)
C22 C23 1.392(4)
C23 C24 1.362(5)
C24 C25 1.368(5)
C25 C26 1.392(4)
C31 C32 1.375(4)
C31 C36 1.384(4)
C32 C33 1.378(5)
C33 C34 1.365(5)
C34 C35 1.362(5)
C35 C36 1.379(5)
C41 C42 1.388(4)
C41 C46 1.397(4)
C42 C43 1.387(4)
C43 C44 1.373(6)
C44 C45 1.372(6)
C45 C46 1.386(4)
P2 O23 1.578(2)
P2 O21 1.580(2)
P2 O22 1.604(2)
O21 C51 1.444(4)
O22 C53 1.453(4)
O23 C55 1.454(4)
C51 C52 1.495(5)
C53 C54 1.475(6)
C55 C56 1.430(6)
N1 C11 1.138(3)
C11 C12 1.462(4)
C12 C13 1.508(4)
C13 C18 1.376(4)
C13 C14 1.377(4)
C14 C15 1.387(5)
C15 C16 1.361(5)
C16 C17 1.344(5)
C17 C18 1.376(5)
B C21B 1.643(4)
B C31B 1.644(4)
B C11B 1.649(4)
B C41B 1.649(4)
C11B C12B 1.393(4)
C11B C16B 1.398(4)
C12B C13B 1.386(4)
C13B C14B 1.376(5)
C14B C15B 1.356(5)
C15B C16B 1.394(4)
C21B C22B 1.395(4)
C21B C26B 1.396(4)
C22B C23B 1.397(4)
C23B C24B 1.374(5)
C24B C25B 1.368(5)
C25B C26B 1.385(4)
C31B C36B 1.386(3)
C31B C32B 1.391(4)
C32B C33B 1.381(4)
C33B C34B 1.373(5)
C34B C35B 1.358(4)
C35B C36B 1.389(4)
C41B C42B 1.387(4)
C41B C46B 1.403(4)
C42B C43B 1.388(4)
C43B C44B 1.356(5)
C44B C45B 1.373(5)
C45B C46B 1.375(4)
